data_7213611
loop_
_publ_author_name
'Meng, Fandian'
'Qin, Ling'
'Zhang, Mingdao'
'Zheng, Hegen'

_publ_section_title
;
 Two pairs of isomorphism and two 3D metal--organic frameworks based on a
 star-like ligand tri(4-pyridylphenyl)amine
;
_journal_issue 4
_journal_name_full CrystEngComm
_journal_page_first 698
_journal_paper_doi 10.1039/c3ce41694a
_journal_volume 16
_journal_year 2014
_chemical_formula_moiety 'C50 H32 F6 N4 O4 Zn'
_chemical_formula_sum 'C50 H32 F6 N4 O4 Zn'
_chemical_formula_weight 932.17
_chemical_name_systematic
; 
 ? 
;
_space_group_IT_number 54
_symmetry_cell_setting orthorhombic
_symmetry_space_group_name_Hall '-P 2a 2ac'
_symmetry_space_group_name_H-M 'P c c a'
_atom_sites_solution_hydrogens geom
_atom_sites_solution_primary direct
_atom_sites_solution_secondary difmap
_audit_creation_method SHELXL-97
_cell_angle_alpha 90.00
_cell_angle_beta 90.00
_cell_angle_gamma 90.00
_cell_formula_units_Z 4
_cell_length_a 19.407(7)
_cell_length_b 13.628(5)
_cell_length_c 16.307(6)
_cell_measurement_reflns_used 3547
_cell_measurement_temperature 293(2)
_cell_measurement_theta_max 0.862
_cell_measurement_theta_min 0.829
_cell_volume 4313(3)
_computing_cell_refinement 'SMART (Bruker, 2000)'
_computing_data_collection 'SMART (Bruker, 2000)'
_computing_data_reduction 'SMART (Bruker, 2000)'
_computing_molecular_graphics SHELXTL
_computing_publication_material SHELXTL
_computing_structure_refinement 'SHELXL-97 (Sheldrick, 1997)'
_computing_structure_solution 'SHELXS-97 (Sheldrick, 1990)'
_diffrn_ambient_temperature 293(2)
_diffrn_measured_fraction_theta_full 0.996
_diffrn_measured_fraction_theta_max 0.996
_diffrn_measurement_device_type 'CCD area detector'
_diffrn_measurement_method 'phi and omega scans'
_diffrn_radiation_monochromator graphite
_diffrn_radiation_source 'fine-focus sealed tube'
_diffrn_radiation_type MoK\a
_diffrn_radiation_wavelength 0.71073
_diffrn_reflns_av_R_equivalents 0.1052
_diffrn_reflns_av_sigmaI/netI 0.0911
_diffrn_reflns_limit_h_max 22
_diffrn_reflns_limit_h_min -22
_diffrn_reflns_limit_k_max 15
_diffrn_reflns_limit_k_min -15
_diffrn_reflns_limit_l_max 18
_diffrn_reflns_limit_l_min -11
_diffrn_reflns_number 26466
_diffrn_reflns_theta_full 24.40
_diffrn_reflns_theta_max 24.40
_diffrn_reflns_theta_min 1.49
_exptl_absorpt_coefficient_mu 0.647
_exptl_absorpt_correction_T_max 0.862
_exptl_absorpt_correction_T_min 0.829
_exptl_absorpt_correction_type multi-scan
_exptl_absorpt_process_details 'SADABS; Bruker, 2000'
_exptl_crystal_colour yellow
_exptl_crystal_density_diffrn 1.436
_exptl_crystal_density_method 'not measured'
_exptl_crystal_description solid
_exptl_crystal_F_000 1904
_exptl_crystal_size_max 0.29
_exptl_crystal_size_mid 0.27
_exptl_crystal_size_min 0.23
_refine_diff_density_max 0.636
_refine_diff_density_min -1.318
_refine_diff_density_rms 0.117
_refine_ls_extinction_method none
_refine_ls_goodness_of_fit_ref 1.084
_refine_ls_hydrogen_treatment constr
_refine_ls_matrix_type full
_refine_ls_number_parameters 297
_refine_ls_number_reflns 3547
_refine_ls_number_restraints 0
_refine_ls_restrained_S_all 1.084
_refine_ls_R_factor_all 0.0825
_refine_ls_R_factor_gt 0.0637
_refine_ls_shift/su_max 0.000
_refine_ls_shift/su_mean 0.000
_refine_ls_structure_factor_coef Fsqd
_refine_ls_weighting_details 'calc w=1/[\s^2^(Fo^2^)+(0.1177P)^2^+1.0932P] where P=(Fo^2^+2Fc^2^)/3'
_refine_ls_weighting_scheme calc
_refine_ls_wR_factor_gt 0.1809
_refine_ls_wR_factor_ref 0.2015
_reflns_number_gt 2657
_reflns_number_total 3547
_reflns_threshold_expression >2sigma(I)
_cod_data_source_file c3ce41694a.txt
_cod_data_source_block 4
_cod_original_sg_symbol_Hall '-p 2a 2ac'
_cod_original_sg_symbol_H-M pcca
_cod_database_code 7213611

loop_
_symmetry_equiv_pos_as_xyz
'x, y, z'
'-x+1/2, -y, z'
'x+1/2, -y, -z+1/2'
'-x, y, -z+1/2'
'-x, -y, -z'
'x-1/2, y, -z'
'-x-1/2, y, z-1/2'
'x, -y, z-1/2'

loop_
_atom_site_label
_atom_site_type_symbol
_atom_site_fract_x
_atom_site_fract_y
_atom_site_fract_z
_atom_site_U_iso_or_equiv
_atom_site_adp_type
_atom_site_occupancy
_atom_site_symmetry_multiplicity
_atom_site_calc_flag
_atom_site_refinement_flags
Zn1 Zn 0.2500 0.0000 0.26236(4) 0.0374(3) Uani 1 2 d S
F1 F 0.3177(2) -0.5489(2) 0.6760(2) 0.1049(13) Uani 1 1 d .
F2 F 0.3711(2) -0.4850(2) 0.5749(3) 0.0893(11) Uani 1 1 d .
F3 F 0.3105(2) -0.3956(2) 0.6532(2) 0.0978(12) Uani 1 1 d .
O1 O 0.27688(17) -0.1352(2) 0.3013(2) 0.0544(8) Uani 1 1 d .
O2 O 0.19039(18) -0.0823(2) 0.3746(2) 0.0679(9) Uani 1 1 d .
N2 N 0.5000 0.2926(3) -0.2500 0.0444(12) Uani 1 2 d S
N1 N 0.32347(17) 0.0426(2) 0.1751(2) 0.0418(8) Uani 1 1 d .
N3 N 0.5000 0.9193(4) -0.2500 0.085(2) Uani 1 2 d S
C1 C 0.3519(3) -0.0171(3) 0.1212(3) 0.0544(12) Uani 1 1 d .
H1 H 0.3462 -0.0842 0.1290 0.065 Uiso 1 1 calc R
C2 C 0.3894(3) 0.0130(3) 0.0544(3) 0.0524(12) Uani 1 1 d .
H2 H 0.4082 -0.0329 0.0186 0.063 Uiso 1 1 calc R
C5 C 0.3344(2) 0.1386(3) 0.1636(3) 0.0533(11) Uani 1 1 d .
H5 H 0.3160 0.1825 0.2013 0.064 Uiso 1 1 calc R
C4 C 0.3715(2) 0.1753(3) 0.0987(3) 0.0513(11) Uani 1 1 d .
H4 H 0.3781 0.2426 0.0939 0.062 Uiso 1 1 calc R
C3 C 0.3991(2) 0.1132(3) 0.0406(2) 0.0386(9) Uani 1 1 d .
C6 C 0.4335(2) 0.1525(3) -0.0330(2) 0.0395(9) Uani 1 1 d .
C7 C 0.42136(19) 0.1107(3) -0.1095(2) 0.0408(9) Uani 1 1 d .
H7 H 0.3970 0.0521 -0.1129 0.049 Uiso 1 1 calc R
C8 C 0.4449(2) 0.1549(3) -0.1804(2) 0.0415(9) Uani 1 1 d .
H8 H 0.4364 0.1255 -0.2308 0.050 Uiso 1 1 calc R
C9 C 0.4807(2) 0.2416(3) -0.1773(2) 0.0385(9) Uani 1 1 d .
C10 C 0.4970(2) 0.2813(3) -0.1005(3) 0.0501(11) Uani 1 1 d .
H10 H 0.5246 0.3370 -0.0970 0.060 Uiso 1 1 calc R
C11 C 0.4724(2) 0.2381(3) -0.0303(2) 0.0491(10) Uani 1 1 d .
H11 H 0.4819 0.2667 0.0202 0.059 Uiso 1 1 calc R
C13 C 0.4474(2) 0.4486(3) -0.2131(3) 0.0512(11) Uani 1 1 d .
H13 H 0.4114 0.4150 -0.1881 0.061 Uiso 1 1 calc R
C12 C 0.5000 0.3972(4) -0.2500 0.0405(13) Uani 1 2 d S
C14 C 0.4479(2) 0.5506(3) -0.2132(3) 0.0490(10) Uani 1 1 d .
H14 H 0.4122 0.5844 -0.1877 0.059 Uiso 1 1 calc R
C15 C 0.5000 0.6025(4) -0.2500 0.0399(13) Uani 1 2 d S
C17 C 0.5374(2) 0.7658(3) -0.3058(3) 0.0562(11) Uani 1 1 d .
H17 H 0.5638 0.7332 -0.3448 0.067 Uiso 1 1 calc R
C18 C 0.5365(3) 0.8669(3) -0.3049(4) 0.0737(15) Uani 1 1 d .
H18 H 0.5623 0.9004 -0.3439 0.088 Uiso 1 1 calc R
C19 C 0.2347(2) -0.1443(3) 0.3599(3) 0.0497(11) Uani 1 1 d .
C16 C 0.5000 0.7123(4) -0.2500 0.0424(14) Uani 1 2 d S
C20 C 0.2380(2) -0.2369(3) 0.4103(3) 0.0437(10) Uani 1 1 d .
C25 C 0.1942(3) -0.2484(3) 0.4763(3) 0.0606(13) Uani 1 1 d .
H25 H 0.1625 -0.1995 0.4888 0.073 Uiso 1 1 calc R
C24 C 0.1973(3) -0.3327(3) 0.5243(3) 0.0582(12) Uani 1 1 d .
H24 H 0.1679 -0.3388 0.5691 0.070 Uiso 1 1 calc R
C23 C 0.2425(2) -0.4066(3) 0.5071(3) 0.0423(10) Uani 1 1 d .
C22 C 0.2857(2) -0.3947(3) 0.4400(3) 0.0537(11) Uani 1 1 d .
H22 H 0.3163 -0.4446 0.4264 0.064 Uiso 1 1 calc R
C26 C 0.2500 -0.5000 0.5606(4) 0.0510(16) Uani 1 2 d S
C27 C 0.3123(4) -0.4837(3) 0.6160(4) 0.0752(18) Uani 1 1 d .
C21 C 0.2843(2) -0.3100(3) 0.3926(3) 0.0540(12) Uani 1 1 d .
H21 H 0.3147 -0.3028 0.3490 0.065 Uiso 1 1 calc R

loop_
_atom_site_aniso_label
_atom_site_aniso_U_11
_atom_site_aniso_U_22
_atom_site_aniso_U_33
_atom_site_aniso_U_23
_atom_site_aniso_U_13
_atom_site_aniso_U_12
Zn1 0.0528(5) 0.0283(4) 0.0311(4) 0.000 0.000 -0.0037(3)
F1 0.186(4) 0.0600(18) 0.069(2) 0.0167(16) -0.057(2) -0.027(2)
F2 0.090(2) 0.074(2) 0.104(3) 0.0114(18) -0.038(2) -0.0159(17)
F3 0.169(3) 0.0455(16) 0.078(2) -0.0101(15) -0.041(2) -0.0260(19)
O1 0.0682(19) 0.0378(15) 0.0572(19) 0.0103(14) -0.0089(17) -0.0034(15)
O2 0.080(2) 0.0398(16) 0.083(2) 0.0052(17) -0.0121(19) 0.0204(17)
N2 0.065(3) 0.030(2) 0.038(3) 0.000 0.016(2) 0.000
N1 0.0582(19) 0.0310(17) 0.0361(18) 0.0012(14) 0.0040(16) -0.0052(15)
N3 0.096(5) 0.038(3) 0.120(6) 0.000 -0.012(4) 0.000
C1 0.088(3) 0.0280(19) 0.048(3) 0.0033(18) 0.015(2) -0.005(2)
C2 0.079(3) 0.0298(19) 0.048(3) 0.0007(18) 0.020(2) 0.000(2)
C5 0.081(3) 0.032(2) 0.047(2) -0.0072(18) 0.024(2) -0.007(2)
C4 0.078(3) 0.0298(19) 0.046(3) 0.0011(18) 0.016(2) -0.005(2)
C3 0.051(2) 0.0301(18) 0.035(2) 0.0006(16) 0.0027(18) -0.0045(17)
C6 0.049(2) 0.033(2) 0.036(2) 0.0030(17) 0.0031(18) -0.0008(17)
C7 0.050(2) 0.0283(18) 0.045(2) -0.0069(16) 0.0038(18) -0.0035(17)
C8 0.054(2) 0.036(2) 0.035(2) -0.0093(17) 0.0080(18) -0.0066(18)
C9 0.048(2) 0.0339(19) 0.033(2) 0.0002(16) 0.0076(17) -0.0017(18)
C10 0.066(3) 0.038(2) 0.046(2) -0.0005(19) 0.001(2) -0.020(2)
C11 0.072(3) 0.043(2) 0.033(2) -0.0046(18) 0.003(2) -0.015(2)
C13 0.060(3) 0.036(2) 0.057(3) 0.003(2) 0.023(2) 0.000(2)
C12 0.057(3) 0.029(3) 0.035(3) 0.000 0.004(3) 0.000
C14 0.053(2) 0.038(2) 0.056(3) -0.003(2) 0.017(2) 0.0034(19)
C15 0.049(3) 0.035(3) 0.036(3) 0.000 0.002(2) 0.000
C17 0.064(3) 0.034(2) 0.070(3) 0.006(2) 0.004(2) -0.008(2)
C18 0.074(3) 0.046(3) 0.101(4) 0.022(3) 0.001(3) -0.007(3)
C19 0.061(3) 0.033(2) 0.054(3) 0.004(2) -0.020(2) -0.004(2)
C16 0.046(3) 0.031(3) 0.049(3) 0.000 -0.006(3) 0.000
C20 0.055(2) 0.0276(19) 0.049(2) 0.0022(18) -0.0092(19) 0.0007(17)
C25 0.081(3) 0.039(2) 0.062(3) -0.002(2) 0.013(2) 0.022(2)
C24 0.081(3) 0.042(2) 0.052(3) 0.002(2) 0.022(2) 0.004(2)
C23 0.059(3) 0.026(2) 0.042(2) -0.0014(16) 0.0020(18) -0.0053(18)
C22 0.064(3) 0.032(2) 0.065(3) 0.012(2) 0.019(2) 0.012(2)
C26 0.080(4) 0.029(3) 0.045(4) 0.000 0.000 -0.001(3)
C27 0.127(5) 0.041(3) 0.057(3) 0.003(2) -0.031(4) -0.018(3)
C21 0.061(3) 0.037(2) 0.064(3) 0.014(2) 0.015(2) 0.007(2)

loop_
_atom_type_symbol
_atom_type_description
_atom_type_scat_dispersion_real
_atom_type_scat_dispersion_imag
_atom_type_scat_source
C C 0.0033 0.0016 'International Tables Vol C Tables 4.2.6.8 and 6.1.1.4'
H H 0.0000 0.0000 'International Tables Vol C Tables 4.2.6.8 and 6.1.1.4'
F F 0.0171 0.0103 'International Tables Vol C Tables 4.2.6.8 and 6.1.1.4'
N N 0.0061 0.0033 'International Tables Vol C Tables 4.2.6.8 and 6.1.1.4'
O O 0.0106 0.0060 'International Tables Vol C Tables 4.2.6.8 and 6.1.1.4'
Zn Zn 0.2839 1.4301 'International Tables Vol C Tables 4.2.6.8 and 6.1.1.4'

loop_
_geom_angle_atom_site_label_1
_geom_angle_atom_site_label_2
_geom_angle_atom_site_label_3
_geom_angle
_geom_angle_site_symmetry_1
_geom_angle_site_symmetry_3
O1 Zn1 O1 143.3(2) 2 .
O1 Zn1 N1 106.89(13) 2 2
O1 Zn1 N1 97.86(12) . 2
O1 Zn1 N1 97.86(12) 2 .
O1 Zn1 N1 106.89(13) . .
N1 Zn1 N1 94.49(18) 2 .
O1 Zn1 O2 57.75(12) 2 2
O1 Zn1 O2 93.50(12) . 2
N1 Zn1 O2 163.63(12) 2 2
N1 Zn1 O2 93.42(12) . 2
O1 Zn1 O2 93.50(12) 2 .
O1 Zn1 O2 57.75(12) . .
N1 Zn1 O2 93.42(12) 2 .
N1 Zn1 O2 163.63(12) . .
O2 Zn1 O2 82.71(16) 2 .
O1 Zn1 C19 29.34(14) 2 2
O1 Zn1 C19 118.59(15) . 2
N1 Zn1 C19 135.81(14) 2 2
N1 Zn1 C19 97.51(13) . 2
O2 Zn1 C19 28.44(13) 2 2
O2 Zn1 C19 86.67(13) . 2
C19 O1 Zn1 99.2(3) . .
C19 O2 Zn1 80.6(3) . .
C9 N2 C9 121.6(4) . 4_654
C9 N2 C12 119.2(2) . .
C9 N2 C12 119.2(2) 4_654 .
C1 N1 C5 116.3(4) . .
C1 N1 Zn1 124.5(3) . .
C5 N1 Zn1 118.2(3) . .
C18 N3 C18 115.9(6) . 4_654
N1 C1 C2 124.6(4) . .
N1 C1 H1 117.7 . .
C2 C1 H1 117.7 . .
C1 C2 C3 119.4(4) . .
C1 C2 H2 120.3 . .
C3 C2 H2 120.3 . .
N1 C5 C4 123.1(4) . .
N1 C5 H5 118.5 . .
C4 C5 H5 118.5 . .
C5 C4 C3 120.6(4) . .
C5 C4 H4 119.7 . .
C3 C4 H4 119.7 . .
C4 C3 C2 115.9(4) . .
C4 C3 C6 120.8(3) . .
C2 C3 C6 123.2(4) . .
C11 C6 C7 117.7(4) . .
C11 C6 C3 121.6(4) . .
C7 C6 C3 120.3(3) . .
C8 C7 C6 121.1(3) . .
C8 C7 H7 119.5 . .
C6 C7 H7 119.5 . .
C9 C8 C7 120.8(4) . .
C9 C8 H8 119.6 . .
C7 C8 H8 119.6 . .
C8 C9 C10 118.7(4) . .
C8 C9 N2 121.5(3) . .
C10 C9 N2 119.7(3) . .
C11 C10 C9 120.0(4) . .
C11 C10 H10 120.0 . .
C9 C10 H10 120.0 . .
C10 C11 C6 121.5(4) . .
C10 C11 H11 119.2 . .
C6 C11 H11 119.2 . .
C12 C13 C14 120.2(4) . .
C12 C13 H13 119.9 . .
C14 C13 H13 119.9 . .
C13 C12 C13 118.8(5) . 4_654
C13 C12 N2 120.6(2) . .
C13 C12 N2 120.6(2) 4_654 .
C15 C14 C13 121.4(4) . .
C15 C14 H14 119.3 . .
C13 C14 H14 119.3 . .
C14 C15 C14 118.0(5) . 4_654
C14 C15 C16 121.0(3) . .
C14 C15 C16 121.0(3) 4_654 .
C16 C17 C18 121.1(5) . .
C16 C17 H17 119.4 . .
C18 C17 H17 119.4 . .
N3 C18 C17 122.9(5) . .
N3 C18 H18 118.5 . .
C17 C18 H18 118.5 . .
O2 C19 O1 122.2(4) . .
O2 C19 C20 119.9(5) . .
O1 C19 C20 117.9(4) . .
C17 C16 C17 115.9(5) 4_654 .
C17 C16 C15 122.1(3) 4_654 .
C17 C16 C15 122.1(3) . .
C21 C20 C25 119.0(4) . .
C21 C20 C19 121.3(4) . .
C25 C20 C19 119.7(4) . .
C20 C25 C24 120.4(4) . .
C20 C25 H25 119.8 . .
C24 C25 H25 119.8 . .
C23 C24 C25 121.4(4) . .
C23 C24 H24 119.3 . .
C25 C24 H24 119.3 . .
C24 C23 C22 117.7(4) . .
C24 C23 C26 123.4(4) . .
C22 C23 C26 118.8(4) . .
C23 C22 C21 121.6(4) . .
C23 C22 H22 119.2 . .
C21 C22 H22 119.2 . .
C27 C26 C27 107.3(7) 2_545 .
C27 C26 C23 112.2(3) 2_545 .
C27 C26 C23 106.8(2) . .
C27 C26 C23 106.8(2) 2_545 2_545
C27 C26 C23 112.2(3) . 2_545
C23 C26 C23 111.5(5) . 2_545
F2 C27 F1 107.3(5) . .
F2 C27 F3 105.2(5) . .
F1 C27 F3 105.5(4) . .
F2 C27 C26 112.4(5) . .
F1 C27 C26 113.7(5) . .
F3 C27 C26 112.2(5) . .
C20 C21 C22 119.9(4) . .
C20 C21 H21 120.1 . .
C22 C21 H21 120.1 . .

loop_
_geom_bond_atom_site_label_1
_geom_bond_atom_site_label_2
_geom_bond_distance
_geom_bond_site_symmetry_2
Zn1 O1 2.017(3) 2
Zn1 O1 2.017(3) .
Zn1 N1 2.097(3) 2
Zn1 N1 2.097(3) .
Zn1 O2 2.439(4) 2
Zn1 O2 2.439(4) .
Zn1 C19 2.547(5) 2
F1 C27 1.326(6) .
F2 C27 1.323(8) .
F3 C27 1.345(6) .
O1 C19 1.264(6) .
O2 C19 1.229(5) .
N2 C9 1.425(4) .
N2 C9 1.425(4) 4_654
N2 C12 1.426(7) .
N1 C1 1.319(6) .
N1 C5 1.339(5) .
N3 C18 1.347(6) .
N3 C18 1.347(6) 4_654
C1 C2 1.372(6) .
C1 H1 0.9300 .
C2 C3 1.397(5) .
C2 H2 0.9300 .
C5 C4 1.375(6) .
C5 H5 0.9300 .
C4 C3 1.378(5) .
C4 H4 0.9300 .
C3 C6 1.475(5) .
C6 C11 1.389(5) .
C6 C7 1.390(5) .
C7 C8 1.381(5) .
C7 H7 0.9300 .
C8 C9 1.371(5) .
C8 H8 0.9300 .
C9 C10 1.401(6) .
C10 C11 1.373(6) .
C10 H10 0.9300 .
C11 H11 0.9300 .
C13 C12 1.376(5) .
C13 C14 1.390(6) .
C13 H13 0.9300 .
C12 C13 1.376(5) 4_654
C14 C15 1.371(5) .
C14 H14 0.9300 .
C15 C14 1.371(5) 4_654
C15 C16 1.496(8) .
C17 C16 1.373(5) .
C17 C18 1.378(6) .
C17 H17 0.9300 .
C18 H18 0.9300 .
C19 C20 1.508(6) .
C16 C17 1.373(5) 4_654
C20 C21 1.372(6) .
C20 C25 1.379(6) .
C25 C24 1.391(6) .
C25 H25 0.9300 .
C24 C23 1.364(6) .
C24 H24 0.9300 .
C23 C22 1.388(6) .
C23 C26 1.551(6) .
C22 C21 1.389(6) .
C22 H22 0.9300 .
C26 C27 1.526(7) 2_545
C26 C27 1.526(7) .
C26 C23 1.551(6) 2_545
C21 H21 0.9300 .

loop_
_geom_torsion_atom_site_label_1
_geom_torsion_atom_site_label_2
_geom_torsion_atom_site_label_3
_geom_torsion_atom_site_label_4
_geom_torsion
_geom_torsion_site_symmetry_1
_geom_torsion_site_symmetry_4
O1 Zn1 O1 C19 41.2(2) 2 .
N1 Zn1 O1 C19 -91.4(3) 2 .
N1 Zn1 O1 C19 171.5(3) . .
O2 Zn1 O1 C19 76.8(3) 2 .
O2 Zn1 O1 C19 -2.3(2) . .
C19 Zn1 O1 C19 62.8(3) 2 .
O1 Zn1 O2 C19 -153.3(3) 2 .
O1 Zn1 O2 C19 2.3(2) . .
N1 Zn1 O2 C19 99.5(3) 2 .
N1 Zn1 O2 C19 -19.3(6) . .
O2 Zn1 O2 C19 -96.5(3) 2 .
C19 Zn1 O2 C19 -124.8(3) 2 .
O1 Zn1 N1 C1 -170.0(4) 2 .
O1 Zn1 N1 C1 37.4(4) . .
N1 Zn1 N1 C1 -62.2(3) 2 .
O2 Zn1 N1 C1 132.1(4) 2 .
O2 Zn1 N1 C1 56.4(6) . .
C19 Zn1 N1 C1 160.4(4) 2 .
O1 Zn1 N1 C5 -1.5(3) 2 .
O1 Zn1 N1 C5 -154.1(3) . .
N1 Zn1 N1 C5 106.3(4) 2 .
O2 Zn1 N1 C5 -59.4(3) 2 .
O2 Zn1 N1 C5 -135.1(4) . .
C19 Zn1 N1 C5 -31.1(4) 2 .
C5 N1 C1 C2 -2.0(7) . .
Zn1 N1 C1 C2 166.7(4) . .
N1 C1 C2 C3 -0.1(8) . .
C1 N1 C5 C4 1.6(7) . .
Zn1 N1 C5 C4 -167.9(4) . .
N1 C5 C4 C3 0.8(7) . .
C5 C4 C3 C2 -2.8(7) . .
C5 C4 C3 C6 174.4(4) . .
C1 C2 C3 C4 2.4(7) . .
C1 C2 C3 C6 -174.7(4) . .
C4 C3 C6 C11 35.5(6) . .
C2 C3 C6 C11 -147.5(5) . .
C4 C3 C6 C7 -137.1(4) . .
C2 C3 C6 C7 39.9(6) . .
C11 C6 C7 C8 -2.5(6) . .
C3 C6 C7 C8 170.5(4) . .
C6 C7 C8 C9 -0.3(6) . .
C7 C8 C9 C10 4.3(6) . .
C7 C8 C9 N2 -174.3(3) . .
C9 N2 C9 C8 -35.4(3) 4_654 .
C12 N2 C9 C8 144.6(3) . .
C9 N2 C9 C10 146.0(4) 4_654 .
C12 N2 C9 C10 -34.0(4) . .
C8 C9 C10 C11 -5.5(6) . .
N2 C9 C10 C11 173.1(4) . .
C9 C10 C11 C6 2.8(7) . .
C7 C6 C11 C10 1.2(6) . .
C3 C6 C11 C10 -171.6(4) . .
C14 C13 C12 C13 -0.2(3) . 4_654
C14 C13 C12 N2 179.8(3) . .
C9 N2 C12 C13 -42.0(3) . .
C9 N2 C12 C13 138.0(3) 4_654 .
C9 N2 C12 C13 138.0(3) . 4_654
C9 N2 C12 C13 -42.0(3) 4_654 4_654
C12 C13 C14 C15 0.4(6) . .
C13 C14 C15 C14 -0.2(3) . 4_654
C13 C14 C15 C16 179.8(3) . .
C18 N3 C18 C17 -0.2(4) 4_654 .
C16 C17 C18 N3 0.4(8) . .
Zn1 O2 C19 O1 -3.7(4) . .
Zn1 O2 C19 C20 178.9(4) . .
Zn1 O1 C19 O2 4.5(5) . .
Zn1 O1 C19 C20 -178.0(3) . .
C18 C17 C16 C17 -0.2(4) . 4_654
C18 C17 C16 C15 179.8(4) . .
C14 C15 C16 C17 20.7(3) . 4_654
C14 C15 C16 C17 -159.3(3) 4_654 4_654
C14 C15 C16 C17 -159.3(3) . .
C14 C15 C16 C17 20.7(3) 4_654 .
O2 C19 C20 C21 176.4(4) . .
O1 C19 C20 C21 -1.1(6) . .
O2 C19 C20 C25 -4.5(6) . .
O1 C19 C20 C25 178.0(4) . .
C21 C20 C25 C24 0.2(7) . .
C19 C20 C25 C24 -179.0(4) . .
C20 C25 C24 C23 -1.0(8) . .
C25 C24 C23 C22 0.2(7) . .
C25 C24 C23 C26 177.4(4) . .
C24 C23 C22 C21 1.3(7) . .
C26 C23 C22 C21 -176.1(4) . .
C24 C23 C26 C27 18.7(6) . 2_545
C22 C23 C26 C27 -164.2(4) . 2_545
C24 C23 C26 C27 -98.7(5) . .
C22 C23 C26 C27 78.5(6) . .
C24 C23 C26 C23 138.4(5) . 2_545
C22 C23 C26 C23 -44.5(3) . 2_545
C27 C26 C27 F2 169.4(5) 2_545 .
C23 C26 C27 F2 -70.0(5) . .
C23 C26 C27 F2 52.4(5) 2_545 .
C27 C26 C27 F1 47.4(4) 2_545 .
C23 C26 C27 F1 167.9(5) . .
C23 C26 C27 F1 -69.6(7) 2_545 .
C27 C26 C27 F3 -72.2(5) 2_545 .
C23 C26 C27 F3 48.3(6) . .
C23 C26 C27 F3 170.8(4) 2_545 .
C25 C20 C21 C22 1.3(7) . .
C19 C20 C21 C22 -179.6(4) . .
C23 C22 C21 C20 -2.0(8) . .
